data_2310556
loop_
_publ_author_name
'Cruickshank, D.W.J.'

_publ_section_title
;
 Refinements of Structures Containing Bonds between Si, P, S or Cl and O
 or N. VI. P2 O5, Form III
;
_journal_name_full 'Acta Crystallographica (1,1948-23,1967)'
_journal_page_first 679
_journal_page_last 680
_journal_volume 17
_journal_year 1964
_chemical_formula_sum 'O5 P2'
_chemical_name_systematic 'P2 O5'
_space_group_IT_number 62
_symmetry_space_group_name_Hall '-P 2c 2n'
_symmetry_space_group_name_H-M 'P n a m'
_cell_angle_alpha 90
_cell_angle_beta 90
_cell_angle_gamma 90
_cell_formula_units_Z 4
_cell_length_a 9.23
_cell_length_b 7.18
_cell_length_c 4.94
_cell_volume 327.381
_citation_journal_id_ASTM ACCRA9
_cod_data_source_file Cruickshank_ACCRA9_1964_180.cif
_cod_data_source_block O5P2
_cod_original_cell_volume 327.3807
_cod_original_sg_symbol_Hall '-P 2ac 2n (-x,z,y)'
_cod_database_code 2310556

loop_
_symmetry_equiv_pos_as_xyz
x,y,z
-x+1/2,y+1/2,-z
x+1/2,-y+1/2,-z+1/2
-x,-y,z+1/2
-x,-y,-z
x-1/2,-y-1/2,z
-x-1/2,y-1/2,z-1/2
x,y,-z-1/2

loop_
_atom_site_label
_atom_site_type_symbol
_atom_site_fract_x
_atom_site_fract_y
_atom_site_fract_z
_atom_site_occupancy
_atom_site_U_iso_or_equiv
O2 O-2 0.3628 0.1547 0.25 1 0.0
O1 O-2 0.2809 0.5035 0.25 1 0.0
P1 P+5 0.2411 0.2918 0.25 1 0.0
O4 O-2 0.1378 0.2833 -0.0008 1 0.0
P2 P+5 0.4011 0.6567 0.25 1 0.0
O3 O-2 0.553 0.589 0.25 1 0.0
